data_7208829
loop_
_publ_author_name
'Jones, Andrew O. F.'
'Lem\'ee-Cailleau, Marie-H\'el\`ene'
'Martins, David M. S.'
'McIntyre, Garry J.'
'Oswald, Iain D. H.'
'Pulham, Colin R.'
'Spanswick, Christopher K.'
'Thomas, Lynne H.'
'Wilson, Chick C.'

_publ_section_title
;
 Temperature dependent solid-state proton migration in dimethylurea-oxalic
 acid complexes.
;
_journal_issue 38
_journal_name_full 'Physical chemistry chemical physics : PCCP'
_journal_page_first 13273
_journal_page_last 13283
_journal_paper_doi 10.1039/c2cp41782k
_journal_volume 14
_journal_year 2012
_chemical_formula_sum 'C8 H18 N4 O6'
_chemical_formula_weight 266.00
_chemical_name_common
;
bis(N,N-Dimethylurea) oxalic acid
;
_chemical_name_systematic
;
bis(N,N-Dimethylurea) ethanedioic acid
;
_space_group_IT_number 14
_symmetry_cell_setting monoclinic
_symmetry_space_group_name_Hall '-P 2ybc'
_symmetry_space_group_name_H-M 'P 1 21/c 1'
_atom_sites_solution_hydrogens difmap
_atom_sites_solution_primary direct
_atom_sites_solution_secondary difmap
_audit_creation_method SHELXL-97
_cell_angle_alpha 90.00
_cell_angle_beta 111.410(10)
_cell_angle_gamma 90.00
_cell_formula_units_Z 2
_cell_length_a 7.790(5)
_cell_length_b 6.450(5)
_cell_length_c 13.660(5)
_cell_measurement_reflns_used 250
_cell_measurement_temperature 200
_cell_volume 639.0(7)
_computing_cell_refinement 'lauegen (CCP4)'
_computing_data_collection 'VIVALDI (MAATEL)'
_computing_data_reduction 'argonne_boxes, laue4 (Piltz, 2011)'
_computing_molecular_graphics 'Mercury (McRae, 2006)'
_computing_publication_material 'WINGX (Farrugia, 1999)'
_computing_structure_refinement 'SHELXL-97 (Sheldrick, 2008)'
_diffrn_ambient_temperature 200
_diffrn_detector_area_resol_mean 0.7
_diffrn_measurement_device_type VIVALDI
_diffrn_measurement_method 'Laue patterns at 10 orientations'
_diffrn_radiation_monochromator none
_diffrn_radiation_probe neutron
_diffrn_radiation_source 'ILL reactor source, thermal guide'
_diffrn_radiation_type neutron
_diffrn_radiation_wavelength 0.80-5.20
_diffrn_reflns_av_R_equivalents 0.1633
_diffrn_reflns_av_sigmaI/netI 0.0975
_diffrn_reflns_limit_h_max 11
_diffrn_reflns_limit_h_min -11
_diffrn_reflns_limit_k_max 9
_diffrn_reflns_limit_k_min -8
_diffrn_reflns_limit_l_max 17
_diffrn_reflns_limit_l_min -15
_diffrn_reflns_number 6073
_diffrn_standards_number none
_exptl_absorpt_coefficient_mu 0.000
_exptl_absorpt_correction_type none
_exptl_crystal_colour colourless
_exptl_crystal_density_diffrn 1.383
_exptl_crystal_density_method 'not measured'
_exptl_crystal_description prism
_exptl_crystal_F_000 12
_exptl_crystal_size_max 2.5
_exptl_crystal_size_mid 2.2
_exptl_crystal_size_min 1.2
_refine_diff_density_max 0.076
_refine_diff_density_min -0.095
_refine_diff_density_rms 0.014
_refine_ls_extinction_coef 2.4(5)
_refine_ls_extinction_expression Fc^*^=kFc[1+0.001xFc^2^\l^3^/sin(2\q)]^-1/4^
_refine_ls_extinction_method SHELXL
_refine_ls_goodness_of_fit_ref 1.668
_refine_ls_hydrogen_treatment refall
_refine_ls_matrix_type full
_refine_ls_number_parameters 164
_refine_ls_number_reflns 1341
_refine_ls_number_restraints 0
_refine_ls_restrained_S_all 1.668
_refine_ls_R_factor_all 0.1303
_refine_ls_R_factor_gt 0.0672
_refine_ls_shift/su_max 0.000
_refine_ls_shift/su_mean 0.000
_refine_ls_structure_factor_coef Fsqd
_refine_ls_weighting_details 'calc w=1/[\s^2^(Fo^2^)+(0.0300P)^2^+0.0000P] where P=(Fo^2^+2Fc^2^)/3'
_refine_ls_weighting_scheme calc
_refine_ls_wR_factor_gt 0.1145
_refine_ls_wR_factor_ref 0.1234
_reflns_number_gt 832
_reflns_number_total 1341
_reflns_threshold_expression >2\s(I)
_cod_data_source_file c2cp41782k.txt
_cod_data_source_block dmuox_200
_cod_original_sg_symbol_H-M P21/c
_cod_database_code 7208829

loop_
_symmetry_equiv_pos_as_xyz
'x, y, z'
'-x, y+1/2, -z+1/2'
'-x, -y, -z'
'x, -y-1/2, z-1/2'

loop_
_atom_site_label
_atom_site_type_symbol
_atom_site_fract_x
_atom_site_fract_y
_atom_site_fract_z
_atom_site_U_iso_or_equiv
_atom_site_adp_type
_atom_site_occupancy
_atom_site_symmetry_multiplicity
_atom_site_calc_flag
O1 O 0.5008(3) 0.2551(3) 0.3802(3) 0.0431(8) Uani 1 1 d
O3 O 0.7602(3) 0.0162(3) 0.4372(3) 0.0438(8) Uani 1 1 d
O4 O 0.9676(4) 0.2654(4) 0.5007(3) 0.0719(15) Uani 1 1 d
N1 N 0.34768(19) 0.5567(2) 0.34003(15) 0.0396(5) Uani 1 1 d
N2 N 0.66678(19) 0.5539(2) 0.41237(15) 0.0395(5) Uani 1 1 d
C1 C 0.5066(2) 0.4529(3) 0.37821(19) 0.0314(5) Uani 1 1 d
C2 C 0.3411(3) 0.7818(4) 0.3351(3) 0.0480(8) Uani 1 1 d
H3 H 0.3874(19) 0.8501(12) 0.4081(8) 0.129(4) Uani 1 1 d
H4 H 0.2133(12) 0.8321(12) 0.2910(13) 0.186(7) Uani 1 1 d
H5 H 0.4343(14) 0.8421(10) 0.3034(8) 0.105(3) Uani 1 1 d
C3 C 0.1721(4) 0.4440(4) 0.3051(3) 0.0489(7) Uani 1 1 d
H6 H 0.1048(18) 0.460(3) 0.2334(9) 0.209(10) Uani 1 1 d
H7 H 0.0951(14) 0.489(2) 0.3425(12) 0.153(6) Uani 1 1 d
H8 H 0.1888(12) 0.2996(16) 0.3239(18) 0.223(11) Uani 1 1 d
C4 C 0.9246(3) 0.0853(3) 0.4828(2) 0.0364(6) Uani 1 1 d
H2 H 0.7852(6) 0.4705(7) 0.4438(5) 0.0551(15) Uani 1 1 d
H1 H 0.6790(6) 0.7091(7) 0.4173(4) 0.0529(12) Uani 1 1 d
H9 H 0.6421(6) 0.1491(7) 0.4108(5) 0.0572(13) Uani 1 1 d

loop_
_atom_site_aniso_label
_atom_site_aniso_U_11
_atom_site_aniso_U_22
_atom_site_aniso_U_33
_atom_site_aniso_U_23
_atom_site_aniso_U_13
_atom_site_aniso_U_12
O1 0.0272(11) 0.0228(12) 0.071(2) -0.0004(10) 0.0076(12) -0.0004(7)
O3 0.0246(11) 0.0214(10) 0.076(2) -0.0044(11) 0.0072(13) 0.0004(7)
O4 0.0282(12) 0.0227(12) 0.141(4) -0.0033(15) 0.0033(17) 0.0017(8)
N1 0.0231(7) 0.0288(7) 0.0596(12) 0.0024(7) 0.0065(7) 0.0025(5)
N2 0.0242(7) 0.0270(7) 0.0600(12) -0.0020(7) 0.0068(7) -0.0003(6)
C1 0.0218(9) 0.0231(8) 0.0446(15) 0.0000(8) 0.0064(8) 0.0007(6)
C2 0.0394(12) 0.0297(11) 0.070(2) 0.0052(12) 0.0143(14) 0.0065(9)
H3 0.274(12) 0.046(4) 0.095(7) -0.014(4) 0.099(7) -0.007(5)
H4 0.076(5) 0.045(4) 0.342(17) 0.039(6) -0.038(7) 0.004(3)
H5 0.153(7) 0.042(3) 0.148(8) 0.019(4) 0.089(6) -0.002(4)
C3 0.0285(12) 0.0430(14) 0.068(2) 0.0016(13) 0.0096(13) -0.0054(9)
H6 0.119(9) 0.40(3) 0.061(7) 0.040(9) -0.021(6) -0.171(13)
H7 0.070(6) 0.224(15) 0.183(13) -0.084(10) 0.067(7) -0.061(6)
H8 0.058(5) 0.062(4) 0.47(3) 0.044(10) 0.004(9) -0.016(4)
C4 0.0235(9) 0.0217(9) 0.0598(17) -0.0016(9) 0.0103(9) 0.0007(7)
H2 0.028(2) 0.039(2) 0.088(5) -0.006(2) 0.008(2) 0.0059(15)
H1 0.037(2) 0.039(2) 0.076(4) -0.005(2) 0.013(2) -0.0030(16)
H9 0.050(3) 0.041(2) 0.078(4) -0.004(2) 0.021(2) -0.0124(19)

loop_
_atom_type_symbol
_atom_type_description
_atom_type_scat_dispersion_real
_atom_type_scat_dispersion_imag
_atom_type_scat_source
C C 0.0000 0.0000 'International Tables Vol C Tables 4.2.6.8 and 6.1.1.4'
H H 0.0000 0.0000 'International Tables Vol C Tables 4.2.6.8 and 6.1.1.4'
N N 0.0000 0.0000 'International Tables Vol C Tables 4.2.6.8 and 6.1.1.4'
O O 0.0000 0.0000 'International Tables Vol C Tables 4.2.6.8 and 6.1.1.4'

loop_
_geom_angle_atom_site_label_1
_geom_angle_atom_site_label_2
_geom_angle_atom_site_label_3
_geom_angle
_geom_angle_site_symmetry_3
C1 N1 C2 122.05(17) .
C1 N1 C3 120.06(18) .
C2 N1 C3 117.86(18) .
O1 C1 N2 121.17(18) .
O1 C1 N1 118.28(18) .
N2 C1 N1 120.55(17) .
O4 C4 O3 125.9(2) .
O4 C4 C4 119.8(3) 3_756
O3 C4 C4 114.3(2) 3_756

loop_
_geom_bond_atom_site_label_1
_geom_bond_atom_site_label_2
_geom_bond_distance
_geom_bond_site_symmetry_2
O1 C1 1.277(3) .
O3 C4 1.282(3) .
O4 C4 1.209(3) .
N1 C1 1.335(2) .
N1 C2 1.454(3) .
N1 C3 1.466(3) .
N2 C1 1.332(3) .
C4 C4 1.552(4) 3_756
